data_1544794
loop_
_publ_author_name
'Smith, Graham'
'Wermuth, Urs D.'

_publ_section_title
;
 Hexaaquamanganese(II) bis[hydrogen (4-aminophenyl)arsonate] tetrahydrate
;
_journal_coeditor_code BT4034
_journal_issue 12
_journal_name_full IUCrData
_journal_page_first x161985
_journal_paper_doi 10.1107/S2414314616019854
_journal_volume 1
_journal_year 2016
_chemical_formula_iupac '[Mn (H2 O1)6] (C6 H7 As N O3)2, 4H2 O'
_chemical_formula_moiety 'H12 Mn O6 2+, 2(C6 H7 As N O3 -), 4(H2 O)'
_chemical_formula_sum 'C12 H34 As2 Mn N2 O16'
_chemical_formula_weight 667.19
_chemical_name_common 'manganese(II) <i>p</i>-arsanilate decahydrate'
_chemical_name_systematic
;
Hexaaquamanganese(II) bis[hydrogen (4-aminophenyl)arsonate] tetrahydrate
;
_space_group_IT_number 14
_symmetry_cell_setting monoclinic
_symmetry_space_group_name_Hall '-P 2ybc'
_symmetry_space_group_name_H-M 'P 1 21/c 1'
_atom_sites_solution_hydrogens geom
_atom_sites_solution_primary direct
_atom_sites_solution_secondary difmap
_audit_creation_method SHELXL97
_cell_angle_alpha 90.00
_cell_angle_beta 107.951(7)
_cell_angle_gamma 90.00
_cell_formula_units_Z 2
_cell_length_a 15.2040(9)
_cell_length_b 6.7388(3)
_cell_length_c 13.0699(8)
_cell_measurement_reflns_used 1801
_cell_measurement_temperature 200(2)
_cell_measurement_theta_max 29.18
_cell_measurement_theta_min 3.89
_cell_volume 1273.91(13)
_computing_cell_refinement
;
CrysAlis PRO (Rigaku OD, 2015)
;
_computing_data_collection
;
CrysAlis PRO (Rigaku OD, 2015)
;
_computing_data_reduction
;
CrysAlis PRO (Rigaku OD, 2015)
;
_computing_molecular_graphics
;
PLATON (Spek, 2009)
;
_computing_publication_material
;
PLATON (Spek, 2009)
;
_computing_structure_refinement
;
SHELXL97 (Sheldrick, 2008) within WinGX (Farrugia, 2012)
;
_computing_structure_solution
;
SHELXS97 (Sheldrick, 2008)
;
_diffrn_ambient_temperature 200(2)
_diffrn_detector_area_resol_mean 16.077
_diffrn_measured_fraction_theta_full 0.998
_diffrn_measured_fraction_theta_max 0.998
_diffrn_measurement_device_type 'Oxford Diffraction Gemini-S CCD-detector'
_diffrn_measurement_method '\w scans'
_diffrn_radiation_monochromator graphite
_diffrn_radiation_source 'Enhance (Mo) X-ray source'
_diffrn_radiation_type MoK\a
_diffrn_radiation_wavelength 0.71073
_diffrn_reflns_av_R_equivalents 0.0252
_diffrn_reflns_av_sigmaI/netI 0.0367
_diffrn_reflns_limit_h_max 11
_diffrn_reflns_limit_h_min -18
_diffrn_reflns_limit_k_max 8
_diffrn_reflns_limit_k_min -8
_diffrn_reflns_limit_l_max 16
_diffrn_reflns_limit_l_min -12
_diffrn_reflns_number 5155
_diffrn_reflns_theta_full 26.00
_diffrn_reflns_theta_max 26.00
_diffrn_reflns_theta_min 3.34
_diffrn_standards_number 0
_exptl_absorpt_coefficient_mu 3.168
_exptl_absorpt_correction_T_max 0.980
_exptl_absorpt_correction_T_min 0.662
_exptl_absorpt_correction_type multi-scan
_exptl_absorpt_process_details
;
(CrysAlis PRO; Rigaku OD, 2015)
;
_exptl_crystal_colour colourless
_exptl_crystal_density_diffrn 1.739
_exptl_crystal_density_method 'not measured'
_exptl_crystal_description block
_exptl_crystal_F_000 678
_exptl_crystal_size_max 0.35
_exptl_crystal_size_mid 0.26
_exptl_crystal_size_min 0.18
_refine_diff_density_max 0.316
_refine_diff_density_min -0.457
_refine_ls_extinction_method none
_refine_ls_goodness_of_fit_ref 1.022
_refine_ls_hydrogen_treatment mixed
_refine_ls_matrix_type full
_refine_ls_number_parameters 190
_refine_ls_number_reflns 2496
_refine_ls_number_restraints 13
_refine_ls_restrained_S_all 1.022
_refine_ls_R_factor_all 0.0351
_refine_ls_R_factor_gt 0.0272
_refine_ls_shift/su_max 0.001
_refine_ls_shift/su_mean 0.000
_refine_ls_structure_factor_coef Fsqd
_refine_ls_weighting_details 'calc w=1/[\s^2^(Fo^2^)+(0.0288P)^2^+0.7443P] where P=(Fo^2^+2Fc^2^)/3'
_refine_ls_weighting_scheme calc
_refine_ls_wR_factor_gt 0.0635
_refine_ls_wR_factor_ref 0.0679
_reflns_number_gt 2128
_reflns_number_total 2496
_reflns_threshold_expression I>2\s(I)
_cod_data_source_file bt4034sup1.cif
_cod_data_source_block I
_cod_original_sg_symbol_H-M 'P 21/c'
_cod_database_code 1544794

loop_
_symmetry_equiv_pos_as_xyz
'x, y, z'
'-x, y+1/2, -z+1/2'
'-x, -y, -z'
'x, -y+1/2, z+1/2'

loop_
_atom_site_aniso_label
_atom_site_aniso_U_11
_atom_site_aniso_U_22
_atom_site_aniso_U_33
_atom_site_aniso_U_12
_atom_site_aniso_U_13
_atom_site_aniso_U_23
As1 0.0117(2) 0.0153(2) 0.0139(2) 0.00100(10) 0.00520(10) 0.00030(10)
O11 0.0173(10) 0.0222(10) 0.0176(9) -0.0039(8) 0.0041(8) -0.0026(8)
O12 0.0162(9) 0.0169(9) 0.0253(10) 0.0029(7) 0.0073(8) 0.0013(8)
O13 0.0234(10) 0.0224(10) 0.0179(10) 0.0081(8) 0.0117(8) 0.0048(9)
N4 0.0141(12) 0.0240(12) 0.0221(13) -0.0006(9) 0.0077(10) -0.0002(11)
C1 0.0134(13) 0.0163(13) 0.0185(14) 0.0010(10) 0.0064(11) 0.0004(11)
C2 0.0191(14) 0.0349(16) 0.0136(13) 0.0012(12) 0.0041(11) -0.0003(12)
C3 0.0209(15) 0.0351(16) 0.0148(14) 0.0037(12) 0.0085(12) 0.0026(12)
C4 0.0153(13) 0.0149(13) 0.0230(14) 0.0012(10) 0.0091(11) 0.0019(11)
C5 0.0172(14) 0.0201(14) 0.0163(13) 0.0005(10) 0.0028(11) 0.0003(11)
C6 0.0174(13) 0.0196(14) 0.0159(13) 0.0013(10) 0.0091(11) -0.0014(11)
Mn1 0.0156(3) 0.0203(3) 0.0145(3) 0.0014(2) 0.0065(2) -0.0006(2)
O1W 0.0139(10) 0.0322(11) 0.0164(9) 0.0032(8) 0.0070(8) -0.0001(9)
O2W 0.0256(12) 0.0448(13) 0.0170(10) 0.0168(10) 0.0057(9) -0.0006(10)
O3W 0.0240(12) 0.0276(12) 0.0313(12) 0.0008(9) 0.0064(10) -0.0085(10)
O4W 0.0312(12) 0.0238(11) 0.0212(11) -0.0031(9) 0.0126(9) -0.0018(9)
O5W 0.0203(10) 0.0216(10) 0.0269(11) 0.0001(9) 0.0079(9) -0.0045(9)

loop_
_atom_site_type_symbol
_atom_site_label
_atom_site_fract_x
_atom_site_fract_y
_atom_site_fract_z
_atom_site_U_iso_or_equiv
_atom_site_thermal_displace_type
_atom_site_calc_flag
_atom_site_refinement_flags
_atom_site_occupancy
As As1 0.22953(2) 0.74539(4) 0.59945(2) 0.01340(10) Uani d . 1.000
O O11 0.29612(12) 0.8896(3) 0.69561(14) 0.0193(6) Uani d . 1.000
O O12 0.26527(12) 0.5118(3) 0.60584(15) 0.0193(5) Uani d . 1.000
O O13 0.23649(13) 0.8281(3) 0.47601(15) 0.0200(6) Uani d D 1.000
N N4 -0.17885(16) 0.7872(3) 0.5635(2) 0.0196(7) Uani d D 1.000
C C1 0.10328(18) 0.7644(3) 0.5914(2) 0.0157(8) Uani d . 1.000
C C2 0.07608(19) 0.7936(4) 0.6825(2) 0.0228(8) Uani d . 1.000
C C3 -0.01696(19) 0.7990(4) 0.6739(2) 0.0229(9) Uani d . 1.000
C C4 -0.08400(18) 0.7749(4) 0.5742(2) 0.0170(8) Uani d . 1.000
C C5 -0.05619(19) 0.7490(4) 0.4827(2) 0.0184(8) Uani d . 1.000
C C6 0.03656(18) 0.7431(3) 0.4914(2) 0.0167(8) Uani d . 1.000
Mn Mn1 0.50000 0.50000 0.50000 0.0164(2) Uani d S 1.000
O O1W 0.44009(13) 0.4411(3) 0.62823(15) 0.0203(6) Uani d D 1.000
O O2W 0.38051(15) 0.6723(3) 0.40765(16) 0.0293(7) Uani d D 1.000
O O3W 0.43599(15) 0.2291(3) 0.42193(18) 0.0281(7) Uani d D 1.000
O O4W 0.26434(15) 0.2457(3) 0.26621(17) 0.0244(7) Uani d D 1.000
O O5W 0.54204(13) 0.5174(3) 0.83471(16) 0.0228(6) Uani d D 1.000
H H2 0.12130 0.80990 0.75080 0.0270 Uiso c R 1.000
H H3 -0.03530 0.81930 0.73630 0.0280 Uiso c R 1.000
H H5 -0.10130 0.73540 0.41410 0.0220 Uiso c R 1.000
H H6 0.05500 0.72450 0.42890 0.0200 Uiso c R 1.000
H H13 0.223(2) 0.948(3) 0.465(3) 0.0300 Uiso d D 1.000
H H41 -0.190(2) 0.764(4) 0.6237(18) 0.0230 Uiso d D 1.000
H H42 -0.2109(19) 0.704(4) 0.516(2) 0.0230 Uiso d D 1.000
H H11W 0.470(2) 0.474(5) 0.6899(16) 0.0300 Uiso d D 1.000
H H12W 0.3851(13) 0.467(4) 0.624(3) 0.0300 Uiso d D 1.000
H H21W 0.340(2) 0.724(5) 0.429(3) 0.0440 Uiso d D 1.000
H H22W 0.359(2) 0.674(5) 0.3397(15) 0.0440 Uiso d D 1.000
H H31W 0.469(2) 0.147(4) 0.402(3) 0.0420 Uiso d D 1.000
H H32W 0.3817(16) 0.226(5) 0.375(2) 0.0420 Uiso d D 1.000
H H41W 0.266(2) 0.164(4) 0.218(2) 0.0370 Uiso d D 1.000
H H42W 0.263(2) 0.359(3) 0.238(2) 0.0370 Uiso d D 1.000
H H51W 0.5943(15) 0.473(4) 0.833(3) 0.0340 Uiso d D 1.000
H H52W 0.546(2) 0.636(3) 0.858(3) 0.0340 Uiso d D 1.000

loop_
_atom_type_symbol
_atom_type_description
_atom_type_scat_dispersion_real
_atom_type_scat_dispersion_imag
_atom_type_scat_source
C C 0.0033 0.0016 'International Tables Vol C Tables 4.2.6.8 and 6.1.1.4'
H H 0.0000 0.0000 'International Tables Vol C Tables 4.2.6.8 and 6.1.1.4'
N N 0.0061 0.0033 'International Tables Vol C Tables 4.2.6.8 and 6.1.1.4'
O O 0.0106 0.0060 'International Tables Vol C Tables 4.2.6.8 and 6.1.1.4'
Mn Mn 0.3368 0.7283 'International Tables Vol C Tables 4.2.6.8 and 6.1.1.4'
As As 0.0499 2.0058 'International Tables Vol C Tables 4.2.6.8 and 6.1.1.4'

loop_
_geom_angle_atom_site_label_1
_geom_angle_atom_site_label_2
_geom_angle_atom_site_label_3
_geom_angle_site_symmetry_1
_geom_angle_site_symmetry_3
_geom_angle
_geom_angle_publ_flag
O11 As1 O12 . . 113.76(10) no
O11 As1 O13 . . 108.46(9) no
O11 As1 C1 . . 111.90(10) no
O12 As1 O13 . . 103.77(9) no
O12 As1 C1 . . 112.19(9) no
O13 As1 C1 . . 106.08(10) no
O1W Mn1 O3W 3_666 . 91.42(8) no
O2W Mn1 O3W 3_666 . 89.35(8) no
O3W Mn1 O3W . 3_666 180.00 no
O1W Mn1 O2W 3_666 3_666 92.77(8) no
O1W Mn1 O3W 3_666 3_666 88.58(8) no
O2W Mn1 O3W 3_666 3_666 90.65(8) no
O1W Mn1 O2W 3_666 . 87.23(8) no
O1W Mn1 O2W . . 92.77(8) no
O1W Mn1 O3W . . 88.58(8) no
O1W Mn1 O1W . 3_666 180.00 no
O1W Mn1 O2W . 3_666 87.23(8) no
O1W Mn1 O3W . 3_666 91.42(8) no
O2W Mn1 O3W . . 90.65(8) no
O2W Mn1 O2W . 3_666 180.00 no
O2W Mn1 O3W . 3_666 89.35(8) no
As1 O13 H13 . . 113(3) no
Mn1 O1W H11W . . 118(2) no
H11W O1W H12W . . 104(3) no
Mn1 O1W H12W . . 124(2) no
Mn1 O2W H21W . . 128(3) no
Mn1 O2W H22W . . 125(2) no
H21W O2W H22W . . 105(3) no
Mn1 O3W H32W . . 123(2) no
H31W O3W H32W . . 107(3) no
Mn1 O3W H31W . . 118(2) no
H41W O4W H42W . . 105(2) no
H51W O5W H52W . . 112(3) no
C4 N4 H41 . . 112(2) no
H41 N4 H42 . . 108(3) no
C4 N4 H42 . . 112(2) no
C2 C1 C6 . . 119.7(3) no
As1 C1 C6 . . 118.5(2) no
As1 C1 C2 . . 121.7(2) no
C1 C2 C3 . . 120.0(2) no
C2 C3 C4 . . 120.5(2) no
N4 C4 C3 . . 121.2(2) no
C3 C4 C5 . . 119.2(3) no
N4 C4 C5 . . 119.6(2) no
C4 C5 C6 . . 120.3(2) no
C1 C6 C5 . . 120.3(2) no
C3 C2 H2 . . 120.00 no
C1 C2 H2 . . 120.00 no
C2 C3 H3 . . 120.00 no
C4 C3 H3 . . 120.00 no
C6 C5 H5 . . 120.00 no
C4 C5 H5 . . 120.00 no
C1 C6 H6 . . 120.00 no
C5 C6 H6 . . 120.00 no

loop_
_geom_bond_atom_site_label_1
_geom_bond_atom_site_label_2
_geom_bond_site_symmetry_2
_geom_bond_distance
_geom_bond_publ_flag
Mn1 O1W . 2.177(2) no
Mn1 O1W 3_666 2.177(2) no
Mn1 O2W . 2.180(2) no
Mn1 O2W 3_666 2.180(2) no
Mn1 O3W . 2.170(2) no
Mn1 O3W 3_666 2.170(2) no
As1 O11 . 1.6627(19) no
As1 O12 . 1.659(2) no
As1 O13 . 1.7407(19) no
As1 C1 . 1.894(3) no
O13 H13 . 0.84(2) no
O1W H12W . 0.84(2) no
O1W H11W . 0.82(2) no
O2W H21W . 0.83(3) no
O2W H22W . 0.847(19) no
O3W H32W . 0.86(3) no
O3W H31W . 0.84(3) no
O4W H41W . 0.84(3) no
O4W H42W . 0.85(2) no
O5W H51W . 0.86(3) no
O5W H52W . 0.85(2) no
N4 C4 . 1.408(4) no
N4 H41 . 0.87(2) no
N4 H42 . 0.87(3) no
C1 C6 . 1.393(4) no
C1 C2 . 1.390(4) no
C2 C3 . 1.385(4) no
C3 C4 . 1.395(4) no
C4 C5 . 1.397(4) no
C5 C6 . 1.380(4) no
C2 H2 . 0.9500 no
C3 H3 . 0.9500 no
C5 H5 . 0.9500 no
C6 H6 . 0.9500 no

loop_
_geom_hbond_atom_site_label_D
_geom_hbond_atom_site_label_H
_geom_hbond_atom_site_label_A
_geom_hbond_site_symmetry_A
_geom_hbond_distance_DH
_geom_hbond_distance_HA
_geom_hbond_distance_DA
_geom_hbond_angle_DHA
_geom_hbond_publ_flag
O13 H13 N4 3_576 0.84(2) 1.90(2) 2.734(3) 174(4) yes
N4 H41 O4W 3_566 0.87(2) 2.09(3) 2.911(3) 158(3) yes
N4 H42 O12 3_566 0.87(3) 2.13(3) 2.982(3) 169(3) yes
O1W H11W O5W . 0.82(2) 1.90(2) 2.715(3) 173(3) yes
O1W H12W O12 . 0.84(2) 1.79(2) 2.626(3) 176(4) yes
O2W H21W O13 . 0.83(3) 1.99(3) 2.811(3) 175(4) yes
O2W H22W O11 4_564 0.847(19) 1.88(2) 2.704(3) 164(3) yes
O3W H31W O5W 4_554 0.84(3) 1.96(3) 2.791(3) 171(3) yes
O3W H32W O4W . 0.86(3) 1.91(3) 2.773(3) 174(3) yes
O4W H41W O12 4_554 0.84(3) 1.88(3) 2.725(3) 177(3) yes
O4W H42W O11 4_564 0.85(2) 1.90(2) 2.720(3) 164(3) yes
O5W H51W O11 2_646 0.86(3) 1.90(3) 2.749(3) 170(4) yes
O5W H52W O1W 2_656 0.85(2) 2.07(2) 2.895(3) 164(3) yes

loop_
_geom_torsion_atom_site_label_1
_geom_torsion_atom_site_label_2
_geom_torsion_atom_site_label_3
_geom_torsion_atom_site_label_4
_geom_torsion
_geom_torsion_publ_flag
O11 As1 C1 C2 -34.0(2) no
O11 As1 C1 C6 147.69(16) no
O12 As1 C1 C2 95.2(2) no
O12 As1 C1 C6 -83.06(18) no
O13 As1 C1 C2 -152.12(19) no
O13 As1 C1 C6 29.59(19) no
As1 C1 C2 C3 -177.48(19) no
C6 C1 C2 C3 0.8(4) no
As1 C1 C6 C5 177.71(18) no
C2 C1 C6 C5 -0.6(3) no
C1 C2 C3 C4 0.1(4) no
C2 C3 C4 N4 -177.7(2) no
C2 C3 C4 C5 -1.2(4) no
N4 C4 C5 C6 177.9(2) no
C3 C4 C5 C6 1.4(4) no
C4 C5 C6 C1 -0.5(4) no

_cod_database_fobs_code 1544794
